data_1533510
loop_
_publ_author_name
'Takada, K.'
'Michiue, Y.'
'Inada, T.'
'Kajiyama, A.'
'Tabuchi, M.'
'Kouguchi, M.'
'Watanabe, M.'
'Kondo, S.'

_publ_section_title
;
 Lithium iron thio-phosphate: a new 3 V sulfide cathode
;
_journal_name_full 'Solid State Ionics'
_journal_page_first 257
_journal_page_last 263
_journal_volume 159
_journal_year 2003
_chemical_formula_sum 'Fe Li2 P2 S6'
_chemical_name_systematic 'Li2 Fe (P2 S6)'
_space_group_IT_number 162
_symmetry_space_group_name_Hall '-P 3 2'
_symmetry_space_group_name_H-M 'P -3 1 m'
_cell_angle_alpha 90
_cell_angle_beta 90
_cell_angle_gamma 120
_cell_formula_units_Z 1
_cell_length_a 6.0145
_cell_length_b 6.0145
_cell_length_c 6.56
_cell_volume 205.510
_citation_journal_id_ASTM SSIOD3
_cod_data_source_file Takada_SSIOD3_2003_914.cif
_cod_data_source_block Fe1Li2P2S6
_cod_original_cell_volume 205.5103
_cod_original_formula_sum 'Fe1 Li2 P2 S6'
_cod_database_code 1533510

loop_
_symmetry_equiv_pos_as_xyz
x,y,z
-y,x-y,z
-x+y,-x,z
-y,-x,-z
x,x-y,-z
-x+y,y,-z
-x,-y,-z
y,-x+y,-z
x-y,x,-z
y,x,z
-x,-x+y,z
x-y,-y,z

loop_
_atom_site_label
_atom_site_type_symbol
_atom_site_fract_x
_atom_site_fract_y
_atom_site_fract_z
_atom_site_occupancy
_atom_site_U_iso_or_equiv
Li1 Li+1 0.3333 0.6667 0.5 0.5 0.0
Li2 Li+1 0.3333 0.6667 0 0.5 0.0
Fe1 Fe+2 0.3333 0.6667 0.5 0.5 0.0
S1 S-2 0.3321 0 0.2573 1 0.0
P1 P+4 0 0 0.3311 1 0.0
